data_7134104
loop_
_publ_author_name
'Zuber, David'
'Coburger, Peter'
'Storcheva, Oksana'
'Brunk, Leonidas'
'L\"udtke, Karsten Paul'

_publ_section_title
;
 Redox-induced Dimerisations of a phosphacyclic Biradicaloid
;
_journal_name_full 'Chemical Communications'
_journal_paper_doi 10.1039/D4CC05656F
_journal_year 2025
_chemical_formula_sum 'C52 H42 B2 Cl4 F8 P6'
_chemical_formula_weight 1168.09
_space_group_crystal_system triclinic
_space_group_IT_number 2
_space_group_name_Hall '-P 1'
_space_group_name_H-M_alt 'P -1'
_atom_sites_solution_hydrogens geom
_audit_creation_method SHELXL-2018/3
_audit_update_record
;
2024-12-03 deposited with the CCDC.	2024-12-29 downloaded from the CCDC.
;
_cell_angle_alpha 98.95(3)
_cell_angle_beta 94.55(3)
_cell_angle_gamma 105.38(3)
_cell_formula_units_Z 2
_cell_length_a 13.612(3)
_cell_length_b 13.639(3)
_cell_length_c 15.969(3)
_cell_measurement_reflns_used 24136
_cell_measurement_temperature 150(2)
_cell_measurement_theta_max 30.08
_cell_measurement_theta_min 1.69
_cell_volume 2801.0(12)
_computing_cell_refinement
; 
   STOE & CIE GmbH 
   Hilpertstr. 10 
   D-64295 Darmstadt 
   Germany 
;
_computing_data_collection
; 
   STOE & CIE GmbH 
   Hilpertstr. 10 
   D-64295 Darmstadt 
   Germany 
;
_computing_data_reduction
; 
   STOE & CIE GmbH 
   Hilpertstr. 10 
   D-64295 Darmstadt 
   Germany 
;
_computing_publication_material
; 
   STOE & CIE GmbH 
   Hilpertstr. 10 
   D-64295 Darmstadt 
   Germany 
;
_computing_structure_refinement 'SHELXL-2018/3 (Sheldrick, 2018)'
_computing_structure_solution 'SHELXT 2018/2 (Sheldrick, 2018)'
_diffrn_ambient_temperature 150(2)
_diffrn_detector_area_resol_mean 5.81
_diffrn_measured_fraction_theta_full 0.998
_diffrn_measured_fraction_theta_max 0.998
_diffrn_measurement_device_type 'STOE STADIVARI'
_diffrn_measurement_method 'rotation method, \w scans'
_diffrn_radiation_type MoK\a
_diffrn_radiation_wavelength 0.71073
_diffrn_reflns_av_R_equivalents 0.0298
_diffrn_reflns_av_unetI/netI 0.0540
_diffrn_reflns_Laue_measured_fraction_full 0.998
_diffrn_reflns_Laue_measured_fraction_max 0.998
_diffrn_reflns_limit_h_max 16
_diffrn_reflns_limit_h_min -16
_diffrn_reflns_limit_k_max 16
_diffrn_reflns_limit_k_min -16
_diffrn_reflns_limit_l_max 19
_diffrn_reflns_limit_l_min -19
_diffrn_reflns_number 34306
_diffrn_reflns_point_group_measured_fraction_full 0.998
_diffrn_reflns_point_group_measured_fraction_max 0.998
_diffrn_reflns_theta_full 25.242
_diffrn_reflns_theta_max 25.348
_diffrn_reflns_theta_min 2.220
_diffrn_source 'Genix 3D HF Mo'
_exptl_absorpt_coefficient_mu 0.444
_exptl_absorpt_correction_T_max 1.0000
_exptl_absorpt_correction_T_min 0.6452
_exptl_absorpt_correction_type multi-scan
_exptl_absorpt_process_details
; 
   STOE & CIE GmbH 
   Hilpertstr. 10 
   D-64295 Darmstadt 
   Germany 
;
_exptl_crystal_colour colourless
_exptl_crystal_density_diffrn 1.386
_exptl_crystal_density_method 'not measured'
_exptl_crystal_description prism
_exptl_crystal_F_000 1188
_exptl_crystal_size_max 0.3
_exptl_crystal_size_mid 0.3
_exptl_crystal_size_min 0.2
_refine_diff_density_max 0.962
_refine_diff_density_min -0.678
_refine_diff_density_rms 0.061
_refine_ls_extinction_method none
_refine_ls_goodness_of_fit_ref 1.029
_refine_ls_hydrogen_treatment constr
_refine_ls_matrix_type full
_refine_ls_number_parameters 654
_refine_ls_number_reflns 10258
_refine_ls_number_restraints 0
_refine_ls_restrained_S_all 1.029
_refine_ls_R_factor_all 0.0806
_refine_ls_R_factor_gt 0.0462
_refine_ls_shift/su_max 0.001
_refine_ls_shift/su_mean 0.000
_refine_ls_structure_factor_coef Fsqd
_refine_ls_weighting_details 'w=1/[\s^2^(Fo^2^)+(0.0521P)^2^+1.4197P] where P=(Fo^2^+2Fc^2^)/3'
_refine_ls_weighting_scheme calc
_refine_ls_wR_factor_gt 0.1011
_refine_ls_wR_factor_ref 0.1122
_reflns_Friedel_coverage 0.000
_reflns_number_gt 7029
_reflns_number_total 10258
_reflns_threshold_expression 'I > 2\s(I)'
_cod_data_source_file d4cc05656f2.cif
_cod_data_source_block PPI2-dicat-BF42-DCM-Hex_a_sq
_cod_original_cell_volume 2801.0(11)
_cod_database_code 7134104
_shelx_shelxl_version_number 2018/3
_shelx_space_group_comment
; 
The symmetry employed for this shelxl refinement is uniquely defined 
by the following loop, which should always be used as a source of 
symmetry information in preference to the above space-group names. 
They are only intended as comments. 
;

loop_
_space_group_symop_operation_xyz
'x, y, z'
'-x, -y, -z'

loop_
_atom_site_label
_atom_site_type_symbol
_atom_site_fract_x
_atom_site_fract_y
_atom_site_fract_z
_atom_site_U_iso_or_equiv
_atom_site_adp_type
_atom_site_occupancy
_atom_site_site_symmetry_order
_atom_site_calc_flag
_atom_site_refinement_flags_posn
_atom_site_refinement_flags_adp
_atom_site_refinement_flags_occupancy
_atom_site_disorder_assembly
_atom_site_disorder_group
C8 C 0.0863(2) 0.3146(2) 0.80044(18) 0.0192(6) Uani 1 1 d . . . . .
P6 P 0.15869(6) 0.31314(5) 0.55133(5) 0.01967(17) Uani 1 1 d . . . . .
Cl1 Cl 0.43419(7) 0.38154(7) 0.29158(6) 0.0467(2) Uani 1 1 d . . . . .
F1 F 0.18074(16) 0.32552(15) 0.30956(13) 0.0466(5) Uani 1 1 d . . . . .
B1 B 0.1159(3) 0.3393(3) 0.2435(3) 0.0370(9) Uani 1 1 d . . . . .
C49 C -0.2046(3) 0.1918(3) 0.9390(2) 0.0375(8) Uani 1 1 d . . . . .
H49 H -0.267963 0.148965 0.908281 0.045 Uiso 1 1 calc R U . . .
Cl2 Cl 0.48108(9) 0.60543(8) 0.31956(10) 0.0765(4) Uani 1 1 d . . . . .
B2 B 0.5406(4) 0.0729(4) 0.3158(4) 0.0602(15) Uani 1 1 d . . . . .
F2 F 0.1499(2) 0.43746(17) 0.2267(2) 0.0874(9) Uani 1 1 d . . . . .
Cl3 Cl 0.24759(13) 0.08098(9) 0.08996(9) 0.0913(5) Uani 1 1 d . . . . .
F3 F 0.0190(2) 0.3259(3) 0.2660(2) 0.1044(11) Uani 1 1 d . . . . .
Cl4 Cl 0.19228(12) 0.04809(8) 0.25676(8) 0.0866(5) Uani 1 1 d . . . . .
F4 F 0.1130(2) 0.26968(18) 0.17076(15) 0.0736(8) Uani 1 1 d . . . . .
F6 F 0.5023(2) 0.1442(2) 0.2886(2) 0.0917(10) Uani 1 1 d . . . . .
F7 F 0.4884(2) 0.0011(2) 0.3471(3) 0.1262(15) Uani 1 1 d . . . . .
F8 F 0.61792(16) 0.05237(16) 0.27184(15) 0.0552(6) Uani 1 1 d . . . . .
C41 C 0.3619(3) 0.3989(3) 1.0609(3) 0.0578(12) Uani 1 1 d . . . . .
H41 H 0.414829 0.376419 1.087472 0.069 Uiso 1 1 calc R U . . .
C9 C -0.1097(2) 0.3064(2) 0.73783(19) 0.0229(6) Uani 1 1 d . . . . .
C14 C -0.0902(2) 0.2228(2) 0.68502(19) 0.0233(7) Uani 1 1 d . . . . .
C27 C 0.2542(2) 0.2438(2) 0.54488(19) 0.0233(7) Uani 1 1 d . . . . .
F9 F 0.4388(7) -0.0081(7) 0.2423(7) 0.103(4) Uiso 0.341(6) 1 d . . P . .
C26 C 0.3085(2) 0.4967(2) 0.56633(19) 0.0270(7) Uani 1 1 d . . . . .
H26 H 0.343996 0.469967 0.606863 0.032 Uiso 1 1 calc R U . . .
C22 C 0.1612(2) 0.4749(2) 0.46276(19) 0.0256(7) Uani 1 1 d . . . . .
H22 H 0.096226 0.434362 0.433272 0.031 Uiso 1 1 calc R U . . .
C46 C -0.0194(3) 0.3186(2) 1.0302(2) 0.0308(7) Uani 1 1 d . . . . .
H46 H 0.043562 0.362040 1.061239 0.037 Uiso 1 1 calc R U . . .
C39 C 0.2024(2) 0.3600(2) 0.96970(19) 0.0259(7) Uani 1 1 d . . . . .
C6 C 0.2054(2) 0.6484(2) 0.7308(2) 0.0287(7) Uani 1 1 d . . . . .
H6 H 0.158701 0.677218 0.702566 0.034 Uiso 1 1 calc R U . . .
C50 C -0.1140(2) 0.2000(2) 0.9031(2) 0.0288(7) Uani 1 1 d . . . . .
H50 H -0.115183 0.162614 0.847472 0.035 Uiso 1 1 calc R U . . .
C44 C 0.2086(3) 0.4659(2) 0.9836(2) 0.0343(8) Uani 1 1 d . . . . .
H44 H 0.156233 0.489392 0.957295 0.041 Uiso 1 1 calc R U . . .
C25 C 0.3517(3) 0.5953(2) 0.5500(2) 0.0325(8) Uani 1 1 d . . . . .
H25 H 0.416108 0.636620 0.579919 0.039 Uiso 1 1 calc R U . . .
C16 C -0.0449(2) 0.2703(2) 0.47955(19) 0.0273(7) Uani 1 1 d . . . . .
H16 H -0.043432 0.335931 0.510954 0.033 Uiso 1 1 calc R U . . .
C34 C 0.2014(3) 0.1292(2) 0.8456(2) 0.0317(7) Uani 1 1 d . . . . .
H34 H 0.250265 0.186904 0.832357 0.038 Uiso 1 1 calc R U . . .
C2 C 0.2494(2) 0.5014(2) 0.77379(19) 0.0237(7) Uani 1 1 d . . . . .
C33 C 0.1154(2) 0.1427(2) 0.88299(18) 0.0245(7) Uani 1 1 d . . . . .
C17 C -0.1354(2) 0.2080(2) 0.4313(2) 0.0305(7) Uani 1 1 d . . . . .
H17 H -0.195818 0.230370 0.430204 0.037 Uiso 1 1 calc R U . . .
C32 C 0.2700(2) 0.1805(2) 0.6019(2) 0.0292(7) Uani 1 1 d . . . . .
H32 H 0.230831 0.173746 0.648473 0.035 Uiso 1 1 calc R U . . .
C29 C 0.3812(3) 0.1950(2) 0.4631(2) 0.0348(8) Uani 1 1 d . . . . .
H29 H 0.418376 0.198794 0.415283 0.042 Uiso 1 1 calc R U . . .
C30 C 0.3975(3) 0.1338(2) 0.5215(2) 0.0348(8) Uani 1 1 d . . . . .
H30 H 0.446708 0.096196 0.513716 0.042 Uiso 1 1 calc R U . . .
C31 C 0.3432(3) 0.1270(2) 0.5906(2) 0.0359(8) Uani 1 1 d . . . . .
H31 H 0.355916 0.085668 0.630628 0.043 Uiso 1 1 calc R U . . .
C13 C -0.1701(2) 0.1451(2) 0.6350(2) 0.0301(7) Uani 1 1 d . . . . .
H13 H -0.156138 0.089553 0.598759 0.036 Uiso 1 1 calc R U . . .
C7 C 0.1806(2) 0.5420(2) 0.72971(19) 0.0234(7) Uani 1 1 d . . . . .
C45 C -0.0211(2) 0.2630(2) 0.94825(19) 0.0235(7) Uani 1 1 d . . . . .
C10 C -0.2114(2) 0.3103(2) 0.7403(2) 0.0302(7) Uani 1 1 d . . . . .
H10 H -0.225898 0.366718 0.774967 0.036 Uiso 1 1 calc R U . . .
C28 C 0.3101(2) 0.2507(2) 0.4751(2) 0.0302(7) Uani 1 1 d . . . . .
H28 H 0.299338 0.293547 0.435777 0.036 Uiso 1 1 calc R U . . .
C38 C 0.0449(3) 0.0582(2) 0.9031(2) 0.0304(7) Uani 1 1 d . . . . .
H38 H -0.012619 0.067442 0.930057 0.037 Uiso 1 1 calc R U . . .
C24 C 0.3001(3) 0.6328(2) 0.4898(2) 0.0317(8) Uani 1 1 d . . . . .
H24 H 0.329531 0.700048 0.478419 0.038 Uiso 1 1 calc R U . . .
C12 C -0.2710(3) 0.1494(3) 0.6383(2) 0.0375(8) Uani 1 1 d . . . . .
H12 H -0.325980 0.096713 0.604120 0.045 Uiso 1 1 calc R U . . .
C47 C -0.1106(3) 0.3093(3) 1.0655(2) 0.0414(9) Uani 1 1 d . . . . .
H47 H -0.110062 0.346426 1.121089 0.050 Uiso 1 1 calc R U . . .
C42 C 0.3678(3) 0.5030(3) 1.0736(3) 0.0513(10) Uani 1 1 d . . . . .
H42 H 0.424991 0.551941 1.108637 0.062 Uiso 1 1 calc R U . . .
C3 C 0.3423(2) 0.5650(2) 0.8176(2) 0.0306(7) Uani 1 1 d . . . . .
H3 H 0.388432 0.537136 0.847501 0.037 Uiso 1 1 calc R U . . .
C11 C -0.2913(2) 0.2300(2) 0.6911(2) 0.0360(8) Uani 1 1 d . . . . .
H11 H -0.360484 0.231082 0.694207 0.043 Uiso 1 1 calc R U . . .
C36 C 0.1428(3) -0.0524(3) 0.8460(2) 0.0433(9) Uani 1 1 d . . . . .
H36 H 0.151566 -0.119640 0.832129 0.052 Uiso 1 1 calc R U . . .
C5 C 0.2988(3) 0.7115(2) 0.7735(2) 0.0369(9) Uani 1 1 d . . . . .
H5 H 0.316659 0.783696 0.773180 0.044 Uiso 1 1 calc R U . . .
C37 C 0.0585(3) -0.0400(2) 0.8838(2) 0.0404(9) Uani 1 1 d . . . . .
H37 H 0.009858 -0.098156 0.896727 0.048 Uiso 1 1 calc R U . . .
C35 C 0.2152(3) 0.0316(3) 0.8278(2) 0.0404(9) Uani 1 1 d . . . . .
H35 H 0.274141 0.022173 0.803192 0.048 Uiso 1 1 calc R U . . .
C40 C 0.2795(3) 0.3275(3) 1.0098(2) 0.0411(9) Uani 1 1 d . . . . .
H40 H 0.275268 0.255913 1.001915 0.049 Uiso 1 1 calc R U . . .
C23 C 0.2062(2) 0.5736(2) 0.4461(2) 0.0322(8) Uani 1 1 d . . . . .
H23 H 0.171998 0.600057 0.404563 0.039 Uiso 1 1 calc R U . . .
C4 C 0.3663(3) 0.6709(2) 0.8167(2) 0.0381(9) Uani 1 1 d . . . . .
H4 H 0.429657 0.715523 0.845959 0.046 Uiso 1 1 calc R U . . .
C20 C 0.0411(3) 0.1425(3) 0.4346(3) 0.0491(10) Uani 1 1 d . . . . .
H20 H 0.101245 0.119676 0.435018 0.059 Uiso 1 1 calc R U . . .
C43 C 0.2917(3) 0.5357(3) 1.0361(2) 0.0431(9) Uani 1 1 d . . . . .
H43 H 0.295809 0.607277 1.045973 0.052 Uiso 1 1 calc R U . . .
C48 C -0.2014(3) 0.2470(3) 1.0207(2) 0.0445(10) Uani 1 1 d . . . . .
H48 H -0.263265 0.241411 1.045730 0.053 Uiso 1 1 calc R U . . .
C200 C 0.2679(3) 0.1334(3) 0.2002(3) 0.0595(12) Uani 1 1 d . . . . .
H20A H 0.341277 0.147174 0.222059 0.071 Uiso 1 1 calc R U . . .
H20B H 0.250393 0.199955 0.209323 0.071 Uiso 1 1 calc R U . . .
C18 C -0.1369(3) 0.1136(3) 0.3852(2) 0.0456(10) Uani 1 1 d . . . . .
H18 H -0.198820 0.070414 0.352389 0.055 Uiso 1 1 calc R U . . .
C19 C -0.0495(3) 0.0813(3) 0.3862(3) 0.0658(14) Uani 1 1 d . . . . .
H19 H -0.051278 0.016308 0.353419 0.079 Uiso 1 1 calc R U . . .
C65 C 0.3863(3) 0.4887(3) 0.3156(3) 0.0609(12) Uani 1 1 d . . . . .
H65A H 0.328578 0.483031 0.271664 0.073 Uiso 1 1 calc R U . . .
H65B H 0.359581 0.488587 0.371491 0.073 Uiso 1 1 calc R U . . .
C21 C 0.2129(2) 0.4371(2) 0.52302(18) 0.0207(6) Uani 1 1 d . . . . .
P5 P 0.21567(6) 0.36109(5) 0.75765(5) 0.02094(17) Uani 1 1 d . . . . .
P3 P 0.09534(6) 0.26937(5) 0.90144(5) 0.02044(17) Uani 1 1 d . . . . .
C1 C 0.1211(2) 0.3360(2) 0.65782(18) 0.0210(6) Uani 1 1 d . . . . .
P4 P 0.06206(6) 0.44930(5) 0.67464(5) 0.02112(17) Uani 1 1 d . . . . .
C15 C 0.0436(2) 0.2378(2) 0.48245(18) 0.0228(6) Uani 1 1 d . . . . .
P2 P 0.00330(6) 0.40641(5) 0.79549(5) 0.02117(17) Uani 1 1 d . . . . .
F5 F 0.5953(4) 0.1336(4) 0.3983(3) 0.114(2) Uani 0.659(6) 1 d . . P . .
P1 P 0.04210(6) 0.21773(5) 0.69631(5) 0.02052(17) Uani 1 1 d . . . . .

loop_
_atom_site_aniso_label
_atom_site_aniso_U_11
_atom_site_aniso_U_22
_atom_site_aniso_U_33
_atom_site_aniso_U_23
_atom_site_aniso_U_13
_atom_site_aniso_U_12
C8 0.0196(15) 0.0203(14) 0.0179(15) 0.0040(11) 0.0035(13) 0.0056(12)
P6 0.0224(4) 0.0210(4) 0.0173(4) 0.0047(3) 0.0040(3) 0.0080(3)
Cl1 0.0380(5) 0.0512(5) 0.0497(6) -0.0009(4) 0.0052(4) 0.0163(4)
F1 0.0459(12) 0.0550(12) 0.0423(13) 0.0060(10) -0.0018(10) 0.0236(10)
B1 0.033(2) 0.039(2) 0.039(2) 0.0056(18) 0.0018(19) 0.0114(18)
C49 0.034(2) 0.0415(19) 0.043(2) 0.0162(16) 0.0135(17) 0.0135(16)
Cl2 0.0487(7) 0.0464(6) 0.1248(12) 0.0040(6) -0.0076(7) 0.0091(5)
B2 0.060(3) 0.043(3) 0.100(4) 0.034(3) 0.051(3) 0.029(2)
F2 0.093(2) 0.0388(13) 0.116(2) 0.0190(14) -0.0404(18) 0.0067(13)
Cl3 0.1419(13) 0.0537(7) 0.0784(9) 0.0255(6) 0.0243(9) 0.0172(7)
F3 0.0419(16) 0.197(3) 0.093(2) 0.050(2) 0.0167(15) 0.0499(19)
Cl4 0.1379(13) 0.0511(6) 0.0480(7) 0.0080(5) -0.0089(7) -0.0061(7)
F4 0.108(2) 0.0674(15) 0.0507(16) -0.0064(12) -0.0146(15) 0.0515(15)
F6 0.0771(19) 0.116(2) 0.136(3) 0.086(2) 0.0635(19) 0.0700(17)
F7 0.097(2) 0.116(2) 0.226(4) 0.114(3) 0.107(3) 0.061(2)
F8 0.0534(14) 0.0516(12) 0.0753(16) 0.0182(11) 0.0360(13) 0.0283(11)
C41 0.050(3) 0.049(2) 0.065(3) 0.004(2) -0.026(2) 0.011(2)
C9 0.0247(16) 0.0271(15) 0.0201(16) 0.0120(12) 0.0042(13) 0.0079(13)
C14 0.0229(16) 0.0269(15) 0.0206(16) 0.0092(12) 0.0027(13) 0.0052(13)
C27 0.0209(16) 0.0223(14) 0.0271(17) 0.0030(12) 0.0019(13) 0.0079(12)
C26 0.0281(17) 0.0337(17) 0.0212(17) 0.0095(13) 0.0024(14) 0.0098(14)
C22 0.0247(17) 0.0308(16) 0.0234(17) 0.0080(13) 0.0034(14) 0.0096(13)
C46 0.042(2) 0.0267(16) 0.0258(18) 0.0069(13) 0.0108(16) 0.0107(14)
C39 0.0297(18) 0.0274(16) 0.0204(16) 0.0071(12) 0.0033(14) 0.0062(13)
C6 0.0330(18) 0.0246(15) 0.0333(19) 0.0096(13) 0.0173(15) 0.0102(14)
C50 0.0325(19) 0.0302(16) 0.0273(18) 0.0084(13) 0.0098(15) 0.0113(14)
C44 0.044(2) 0.0295(17) 0.0273(19) 0.0040(14) -0.0021(16) 0.0103(15)
C25 0.0288(18) 0.0311(17) 0.0310(19) 0.0040(14) 0.0014(15) -0.0012(14)
C16 0.0299(18) 0.0281(16) 0.0213(17) -0.0001(13) 0.0005(14) 0.0075(14)
C34 0.0360(19) 0.0379(18) 0.0271(18) 0.0104(14) 0.0075(15) 0.0170(15)
C2 0.0246(16) 0.0241(15) 0.0218(16) 0.0042(12) 0.0112(13) 0.0035(13)
C33 0.0341(18) 0.0246(15) 0.0168(16) 0.0047(12) 0.0000(14) 0.0123(13)
C17 0.0268(18) 0.0407(18) 0.0240(18) 0.0080(14) 0.0019(14) 0.0083(15)
C32 0.0327(18) 0.0326(16) 0.0280(18) 0.0088(13) 0.0078(15) 0.0160(14)
C29 0.0341(19) 0.0389(18) 0.035(2) 0.0057(15) 0.0142(16) 0.0150(15)
C30 0.0309(19) 0.0312(17) 0.047(2) 0.0038(15) 0.0107(17) 0.0167(15)
C31 0.046(2) 0.0336(17) 0.037(2) 0.0129(15) 0.0079(17) 0.0226(16)
C13 0.0305(18) 0.0257(16) 0.0302(19) 0.0071(13) 0.0030(15) 0.0006(14)
C7 0.0256(16) 0.0238(15) 0.0212(16) 0.0032(12) 0.0093(13) 0.0066(13)
C45 0.0319(18) 0.0219(14) 0.0215(16) 0.0098(12) 0.0093(14) 0.0110(13)
C10 0.0305(18) 0.0318(17) 0.036(2) 0.0180(14) 0.0098(15) 0.0131(14)
C28 0.0361(19) 0.0335(17) 0.0254(18) 0.0080(13) 0.0080(15) 0.0145(15)
C38 0.0356(19) 0.0257(16) 0.0306(19) 0.0046(13) 0.0029(15) 0.0101(14)
C24 0.040(2) 0.0247(16) 0.0350(19) 0.0127(14) 0.0144(16) 0.0098(15)
C12 0.0261(18) 0.0360(18) 0.045(2) 0.0145(16) -0.0039(16) -0.0027(15)
C47 0.058(3) 0.0382(19) 0.035(2) 0.0068(16) 0.0252(19) 0.0196(18)
C42 0.049(2) 0.041(2) 0.046(2) -0.0044(17) -0.016(2) -0.0044(18)
C3 0.0242(17) 0.0378(18) 0.0271(18) 0.0025(14) 0.0051(14) 0.0055(14)
C11 0.0203(17) 0.043(2) 0.047(2) 0.0206(17) 0.0025(16) 0.0063(15)
C36 0.064(3) 0.0312(18) 0.041(2) 0.0034(16) 0.002(2) 0.0265(18)
C5 0.037(2) 0.0212(16) 0.051(2) 0.0020(15) 0.0218(18) 0.0035(15)
C37 0.052(2) 0.0259(17) 0.041(2) 0.0060(15) 0.0012(19) 0.0096(16)
C35 0.047(2) 0.049(2) 0.036(2) 0.0068(16) 0.0122(18) 0.0299(18)
C40 0.047(2) 0.0301(18) 0.042(2) 0.0034(15) -0.0112(18) 0.0103(16)
C23 0.0322(19) 0.0355(18) 0.038(2) 0.0188(15) 0.0105(16) 0.0157(15)
C4 0.0261(18) 0.0328(18) 0.045(2) -0.0074(15) 0.0113(17) -0.0036(15)
C20 0.038(2) 0.0358(19) 0.065(3) -0.0135(18) -0.011(2) 0.0154(17)
C43 0.055(2) 0.0270(17) 0.038(2) 0.0005(15) -0.0036(19) 0.0029(17)
C48 0.048(2) 0.047(2) 0.054(3) 0.0207(18) 0.032(2) 0.0257(19)
C200 0.054(3) 0.033(2) 0.083(3) 0.006(2) -0.013(2) 0.0060(18)
C18 0.039(2) 0.0351(19) 0.052(2) -0.0007(17) -0.0130(19) 0.0028(17)
C19 0.057(3) 0.034(2) 0.090(4) -0.027(2) -0.024(3) 0.0176(19)
C65 0.037(2) 0.051(2) 0.091(4) -0.003(2) 0.015(2) 0.0130(19)
C21 0.0258(16) 0.0217(14) 0.0176(15) 0.0044(11) 0.0059(13) 0.0104(12)
P5 0.0206(4) 0.0232(4) 0.0200(4) 0.0050(3) 0.0028(3) 0.0072(3)
P3 0.0250(4) 0.0200(4) 0.0174(4) 0.0043(3) 0.0034(3) 0.0075(3)
C1 0.0219(16) 0.0219(14) 0.0212(16) 0.0070(12) 0.0030(13) 0.0076(12)
P4 0.0249(4) 0.0207(4) 0.0203(4) 0.0059(3) 0.0051(3) 0.0089(3)
C15 0.0256(17) 0.0230(15) 0.0184(16) 0.0050(12) 0.0022(13) 0.0042(12)
P2 0.0238(4) 0.0217(4) 0.0200(4) 0.0046(3) 0.0043(3) 0.0089(3)
F5 0.075(3) 0.151(5) 0.089(4) -0.057(3) 0.007(3) 0.030(3)
P1 0.0240(4) 0.0197(4) 0.0184(4) 0.0036(3) 0.0035(3) 0.0066(3)

loop_
_atom_type_symbol
_atom_type_description
_atom_type_scat_dispersion_real
_atom_type_scat_dispersion_imag
_atom_type_scat_source
C C 0.0033 0.0016 'International Tables Vol C Tables 4.2.6.8 and 6.1.1.4'
H H 0.0000 0.0000 'International Tables Vol C Tables 4.2.6.8 and 6.1.1.4'
B B 0.0013 0.0007 'International Tables Vol C Tables 4.2.6.8 and 6.1.1.4'
F F 0.0171 0.0103 'International Tables Vol C Tables 4.2.6.8 and 6.1.1.4'
P P 0.1023 0.0942 'International Tables Vol C Tables 4.2.6.8 and 6.1.1.4'
Cl Cl 0.1484 0.1585 'International Tables Vol C Tables 4.2.6.8 and 6.1.1.4'

loop_
_geom_angle_atom_site_label_1
_geom_angle_atom_site_label_2
_geom_angle_atom_site_label_3
_geom_angle
_geom_angle_site_symmetry_1
_geom_angle_site_symmetry_3
_geom_angle_publ_flag
P3 C8 P1 120.03(14) . . ?
P3 C8 P2 114.58(15) . . ?
P1 C8 P2 104.16(14) . . ?
P3 C8 P5 114.50(15) . . ?
P1 C8 P5 87.18(12) . . ?
P2 C8 P5 113.27(13) . . ?
C27 P6 C21 107.57(13) . . ?
C27 P6 C15 109.23(14) . . ?
C21 P6 C15 113.05(14) . . ?
C27 P6 C1 113.34(14) . . ?
C21 P6 C1 107.68(13) . . ?
C15 P6 C1 106.08(14) . . ?
F3 B1 F4 109.5(3) . . ?
F3 B1 F2 108.2(3) . . ?
F4 B1 F2 108.6(3) . . ?
F3 B1 F1 110.0(3) . . ?
F4 B1 F1 110.1(3) . . ?
F2 B1 F1 110.4(3) . . ?
C50 C49 C48 119.1(3) . . ?
F7 B2 F6 122.7(4) . . ?
F7 B2 F8 116.7(4) . . ?
F6 B2 F8 113.6(4) . . ?
F7 B2 F5 94.7(5) . . ?
F6 B2 F5 98.7(4) . . ?
F8 B2 F5 103.5(4) . . ?
F7 B2 F9 68.1(4) . . ?
F6 B2 F9 80.9(5) . . ?
F8 B2 F9 96.5(5) . . ?
F5 B2 F9 158.2(5) . . ?
B2 F7 F9 69.7(5) . . ?
C40 C41 C42 120.3(4) . . ?
C10 C9 C14 119.2(3) . . ?
C10 C9 P2 124.7(2) . . ?
C14 C9 P2 116.0(2) . . ?
C13 C14 C9 120.9(3) . . ?
C13 C14 P1 123.5(2) . . ?
C9 C14 P1 115.3(2) . . ?
C32 C27 C28 119.6(3) . . ?
C32 C27 P6 123.5(2) . . ?
C28 C27 P6 116.8(2) . . ?
F7 F9 B2 42.1(3) . . ?
C25 C26 C21 119.9(3) . . ?
C21 C22 C23 118.9(3) . . ?
C47 C46 C45 119.2(3) . . ?
C40 C39 C44 119.2(3) . . ?
C40 C39 P3 121.2(2) . . ?
C44 C39 P3 119.6(2) . . ?
C5 C6 C7 119.3(3) . . ?
C49 C50 C45 120.3(3) . . ?
C43 C44 C39 119.4(3) . . ?
C24 C25 C26 119.5(3) . . ?
C17 C16 C15 120.7(3) . . ?
C35 C34 C33 119.8(3) . . ?
C3 C2 C7 121.2(3) . . ?
C3 C2 P5 123.1(2) . . ?
C7 C2 P5 115.2(2) . . ?
C38 C33 C34 119.8(3) . . ?
C38 C33 P3 120.8(2) . . ?
C34 C33 P3 119.4(2) . . ?
C18 C17 C16 119.4(3) . . ?
C31 C32 C27 119.8(3) . . ?
C28 C29 C30 119.5(3) . . ?
C31 C30 C29 120.7(3) . . ?
C30 C31 C32 120.2(3) . . ?
C14 C13 C12 119.4(3) . . ?
C6 C7 C2 119.4(3) . . ?
C6 C7 P4 124.2(2) . . ?
C2 C7 P4 116.4(2) . . ?
C50 C45 C46 119.9(3) . . ?
C50 C45 P3 119.3(2) . . ?
C46 C45 P3 120.8(2) . . ?
C9 C10 C11 119.3(3) . . ?
C29 C28 C27 120.2(3) . . ?
C33 C38 C37 120.0(3) . . ?
C23 C24 C25 120.7(3) . . ?
C11 C12 C13 120.3(3) . . ?
C48 C47 C46 120.5(3) . . ?
C43 C42 C41 120.1(3) . . ?
C2 C3 C4 118.4(3) . . ?
C12 C11 C10 120.9(3) . . ?
C37 C36 C35 121.0(3) . . ?
C4 C5 C6 120.9(3) . . ?
C36 C37 C38 119.5(3) . . ?
C34 C35 C36 119.7(3) . . ?
C41 C40 C39 120.1(3) . . ?
C24 C23 C22 120.4(3) . . ?
C5 C4 C3 120.7(3) . . ?
C19 C20 C15 119.6(3) . . ?
C42 C43 C44 120.9(3) . . ?
C47 C48 C49 121.0(3) . . ?
Cl4 C200 Cl3 110.8(2) . . ?
C19 C18 C17 120.5(3) . . ?
C18 C19 C20 120.6(3) . . ?
Cl2 C65 Cl1 111.8(2) . . ?
C22 C21 C26 120.5(3) . . ?
C22 C21 P6 122.0(2) . . ?
C26 C21 P6 117.5(2) . . ?
C2 P5 C1 96.46(14) . . ?
C2 P5 C8 107.33(13) . . ?
C1 P5 C8 78.21(13) . . ?
C2 P5 P1 131.71(11) . . ?
C1 P5 P1 46.24(9) . . ?
C8 P5 P1 46.02(9) . . ?
C39 P3 C45 110.54(14) . . ?
C39 P3 C33 110.32(14) . . ?
C45 P3 C33 109.49(14) . . ?
C39 P3 C8 107.28(13) . . ?
C45 P3 C8 109.64(13) . . ?
C33 P3 C8 109.54(13) . . ?
P6 C1 P5 121.90(16) . . ?
P6 C1 P1 116.17(15) . . ?
P5 C1 P1 87.88(12) . . ?
P6 C1 P4 112.34(14) . . ?
P5 C1 P4 103.66(14) . . ?
P1 C1 P4 112.33(15) . . ?
C7 P4 C1 94.25(13) . . ?
C7 P4 P2 94.27(10) . . ?
C1 P4 P2 92.14(9) . . ?
C16 C15 C20 119.1(3) . . ?
C16 C15 P6 121.2(2) . . ?
C20 C15 P6 119.6(3) . . ?
C9 P2 C8 94.56(13) . . ?
C9 P2 P4 93.15(10) . . ?
C8 P2 P4 91.42(9) . . ?
C14 P1 C8 96.77(13) . . ?
C14 P1 C1 106.50(13) . . ?
C8 P1 C1 78.54(12) . . ?
C14 P1 P5 131.74(10) . . ?
C8 P1 P5 46.80(9) . . ?
C1 P1 P5 45.89(9) . . ?

loop_
_geom_bond_atom_site_label_1
_geom_bond_atom_site_label_2
_geom_bond_distance
_geom_bond_site_symmetry_2
_geom_bond_publ_flag
C8 P3 1.821(3) . ?
C8 P1 1.900(3) . ?
C8 P2 1.902(3) . ?
C8 P5 1.924(3) . ?
P6 C27 1.799(3) . ?
P6 C21 1.799(3) . ?
P6 C15 1.800(3) . ?
P6 C1 1.819(3) . ?
Cl1 C65 1.754(4) . ?
F1 B1 1.388(5) . ?
B1 F3 1.368(5) . ?
B1 F4 1.372(5) . ?
B1 F2 1.372(4) . ?
C49 C50 1.386(4) . ?
C49 C48 1.393(5) . ?
Cl2 C65 1.752(4) . ?
B2 F7 1.247(5) . ?
B2 F6 1.330(5) . ?
B2 F8 1.375(5) . ?
B2 F5 1.468(7) . ?
B2 F9 1.744(11) . ?
Cl3 C200 1.765(5) . ?
Cl4 C200 1.751(4) . ?
F7 F9 1.726(10) . ?
C41 C40 1.379(5) . ?
C41 C42 1.383(5) . ?
C9 C10 1.402(4) . ?
C9 C14 1.407(4) . ?
C9 P2 1.829(3) . ?
C14 C13 1.389(4) . ?
C14 P1 1.817(3) . ?
C27 C32 1.392(4) . ?
C27 C28 1.400(4) . ?
C26 C25 1.392(4) . ?
C26 C21 1.398(4) . ?
C22 C21 1.388(4) . ?
C22 C23 1.400(4) . ?
C46 C47 1.388(5) . ?
C46 C45 1.402(4) . ?
C39 C40 1.392(4) . ?
C39 C44 1.405(4) . ?
C39 P3 1.792(3) . ?
C6 C5 1.386(5) . ?
C6 C7 1.398(4) . ?
C50 C45 1.393(4) . ?
C44 C43 1.385(5) . ?
C25 C24 1.384(4) . ?
C16 C17 1.386(4) . ?
C16 C15 1.390(4) . ?
C34 C35 1.383(4) . ?
C34 C33 1.398(4) . ?
C2 C3 1.389(4) . ?
C2 C7 1.403(4) . ?
C2 P5 1.817(3) . ?
C33 C38 1.390(4) . ?
C33 P3 1.802(3) . ?
C17 C18 1.374(5) . ?
C32 C31 1.390(4) . ?
C29 C28 1.386(4) . ?
C29 C30 1.387(5) . ?
C30 C31 1.378(5) . ?
C13 C12 1.395(5) . ?
C7 P4 1.822(3) . ?
C45 P3 1.793(3) . ?
C10 C11 1.402(4) . ?
C38 C37 1.391(4) . ?
C24 C23 1.381(5) . ?
C12 C11 1.380(5) . ?
C47 C48 1.369(5) . ?
C42 C43 1.364(5) . ?
C3 C4 1.396(4) . ?
C36 C37 1.376(5) . ?
C36 C35 1.385(5) . ?
C5 C4 1.384(5) . ?
C20 C19 1.385(5) . ?
C20 C15 1.392(4) . ?
C18 C19 1.374(5) . ?
P5 C1 1.894(3) . ?
P5 P1 2.6365(15) . ?
C1 P1 1.905(3) . ?
C1 P4 1.915(3) . ?
P4 P2 2.2483(12) . ?
